data_1557016
loop_
_publ_author_name
'Shu, Zhibin'
'Zhang, Qing'
'Zhang, Pan'
'Qin, Zhengsheng'
'Liu, Dan'
'Gao, Xiong'
'Guan, Bo'
'Qi, Haoyuan'
'Xiao, Mengqi'
'Wei, Zhongming'
'Dong, Huanli'
'Hu, Wenping'

_publ_section_title
;
 Preparing two-dimensional crystalline conjugated polymer films by
 synergetic polymerization and self-assembly at air/water interface
;
_journal_issue 9
_journal_name_full 'Polymer Chemistry'
_journal_page_first 1572
_journal_page_last 1579
_journal_paper_doi 10.1039/C9PY01836K
_journal_volume 11
_journal_year 2020
_chemical_formula_moiety 'C22 H30 O2'
_chemical_formula_sum 'C22 H30 O2'
_chemical_formula_weight 326.46
_chemical_name_systematic 1,4-diethynyl-2,5-bis(hexyloxy)benzene
_space_group_crystal_system monoclinic
_space_group_IT_number 14
_space_group_name_Hall '-P 2yn'
_space_group_name_H-M_alt 'P 1 21/n 1'
_atom_sites_solution_hydrogens geom
_atom_sites_solution_primary dual
_audit_creation_date 2017-01-05
_audit_creation_method
;
Olex2 1.2
(compiled 2016.11.30 svn.r3356 for OlexSys, GUI svn.r5269)
;
_audit_update_record
;
2018-12-23 deposited with the CCDC.	2020-01-08 downloaded from the CCDC.
;
_cell_angle_alpha 90
_cell_angle_beta 90.983(7)
_cell_angle_gamma 90
_cell_formula_units_Z 2
_cell_length_a 9.223(4)
_cell_length_b 6.718(3)
_cell_length_c 15.694(7)
_cell_measurement_reflns_used 2594
_cell_measurement_temperature 173
_cell_measurement_theta_max 27.5
_cell_measurement_theta_min 2.5
_cell_volume 972.3(7)
_computing_cell_refinement
;
CrystalClear-SM Expert 2.0 r4 (Rigaku, 2009)
;
_computing_data_collection
;
CrystalClear-SM Expert 2.0 r4 (Rigaku, 2009)
;
_computing_data_reduction
;
CrystalClear-SM Expert 2.0 r4 (Rigaku, 2009)
;
_computing_molecular_graphics 'Olex2 (Dolomanov et al., 2009)'
_computing_publication_material 'CIFTAB (Sheldrick, 2013)'
_computing_structure_refinement 'ShelXL (Sheldrick, 2014)'
_computing_structure_solution 'ShelXT (Sheldrick, 2014)'
_diffrn_ambient_temperature 173
_diffrn_detector CCD
_diffrn_detector_area_resol_mean 28.5714
_diffrn_measured_fraction_theta_full 0.994
_diffrn_measured_fraction_theta_max 0.994
_diffrn_measurement_details
;
scan:
	Number of images: 360
	           Slice: -110.0000 - 70.0000
	     Image width: 0.5000
	        Exp time: 20.0000
	   Rotation axis: Omega
	           Omega: 0.0000
	             Chi: 45.0000
	             Phi: 0.0000
	             XTD: 44.9541
	          2theta: -19.7082
scan:
	Number of images: 360
	           Slice: -110.0000 - 70.0000
	     Image width: 0.5000
	        Exp time: 20.0000
	   Rotation axis: Omega
	           Omega: 0.0000
	             Chi: 45.0000
	             Phi: 180.0000
	             XTD: 44.9541
	          2theta: -19.7082
;
_diffrn_measurement_device
;
AFC10: Fixed Chi 2 circle
;
_diffrn_measurement_device_type
;
'MM007-HF CCD(Saturn 724+)'
;
_diffrn_measurement_method '\w scans at fixed \c = 45\%'
_diffrn_measurement_specimen_support Fiber
_diffrn_orient_matrix_type d*Trek
_diffrn_orient_matrix_UB_11 0.057931
_diffrn_orient_matrix_UB_12 -0.063720
_diffrn_orient_matrix_UB_13 -0.065906
_diffrn_orient_matrix_UB_21 0.087573
_diffrn_orient_matrix_UB_22 0.115321
_diffrn_orient_matrix_UB_23 -0.034519
_diffrn_orient_matrix_UB_31 0.039265
_diffrn_orient_matrix_UB_32 -0.015531
_diffrn_orient_matrix_UB_33 0.047730
_diffrn_radiation_monochromator Confocal
_diffrn_radiation_type MoK\a
_diffrn_radiation_wavelength 0.71075
_diffrn_reflns_av_R_equivalents 0.0502
_diffrn_reflns_av_unetI/netI 0.0448
_diffrn_reflns_Laue_measured_fraction_full 0.994
_diffrn_reflns_Laue_measured_fraction_max 0.993
_diffrn_reflns_limit_h_max 11
_diffrn_reflns_limit_h_min -11
_diffrn_reflns_limit_k_max 8
_diffrn_reflns_limit_k_min -8
_diffrn_reflns_limit_l_max 20
_diffrn_reflns_limit_l_min -18
_diffrn_reflns_number 7335
_diffrn_reflns_point_group_measured_fraction_full 0.994
_diffrn_reflns_point_group_measured_fraction_max 0.993
_diffrn_reflns_theta_full 25.242
_diffrn_reflns_theta_max 27.472
_diffrn_reflns_theta_min 2.543
_diffrn_source 'Rotating Anode'
_diffrn_source_current 24.0
_diffrn_source_power 1.2
_diffrn_source_voltage 50.0
_exptl_absorpt_coefficient_mu 0.069
_exptl_absorpt_correction_T_max 1.000
_exptl_absorpt_correction_T_min 0.808
_exptl_absorpt_correction_type multi-scan
_exptl_absorpt_process_details 'CrystalClear (Rigaku Inc., 2007)'
_exptl_crystal_colour yellow
_exptl_crystal_colour_primary yellow
_exptl_crystal_density_diffrn 1.115
_exptl_crystal_density_method "'not measured'"
_exptl_crystal_description plate
_exptl_crystal_F_000 356
_exptl_crystal_size_max 0.216
_exptl_crystal_size_mid 0.183
_exptl_crystal_size_min 0.031
_refine_diff_density_max 0.186
_refine_diff_density_min -0.209
_refine_diff_density_rms 0.040
_refine_ls_extinction_method none
_refine_ls_goodness_of_fit_ref 1.251
_refine_ls_hydrogen_treatment constr
_refine_ls_matrix_type full
_refine_ls_number_parameters 110
_refine_ls_number_reflns 2210
_refine_ls_number_restraints 0
_refine_ls_restrained_S_all 1.251
_refine_ls_R_factor_all 0.0927
_refine_ls_R_factor_gt 0.0788
_refine_ls_shift/su_max 0.000
_refine_ls_shift/su_mean 0.000
_refine_ls_structure_factor_coef Fsqd
_refine_ls_weighting_details 'w=1/[\s^2^(Fo^2^)+(0.0330P)^2^+0.4900P] where P=(Fo^2^+2Fc^2^)/3'
_refine_ls_weighting_scheme calc
_refine_ls_wR_factor_gt 0.1393
_refine_ls_wR_factor_ref 0.1453
_reflns_Friedel_coverage 0.000
_reflns_number_gt 1936
_reflns_number_total 2210
_reflns_threshold_expression 'I > 2\s(I)'
_cod_data_source_file c9py01836k3.cif
_cod_data_source_block mx5492
_cod_depositor_comments
;
The following automatic conversions were performed:

data item '_exptl_absorpt_correction_type' value 'Multi-scan' was
changed to 'multi-scan' in accordance with the
/home/data/users/saulius/crontab/automatic-downloads/rss-feeds/RSC/lib/dictionaries/cif_core.dic
dictionary named 'cif_core.dic' version 2.4.2 last updated on
2011-04-26.

Automatic conversion script
Id: cif_fix_values 7556 2019-12-06 15:28:31Z antanas 

 Adding full bibliography for 1557016.cif.

 Adding full bibliography for 1557016.cif.
;
_cod_original_cell_volume 972.2(8)
_cod_database_code 1557016
_shelxl_version_number 2013-4
_shelx_space_group_comment
;
The symmetry employed for this shelxl refinement is uniquely defined
by the following loop, which should always be used as a source of
symmetry information in preference to the above space-group names.
They are only intended as comments.
;
_olex2_refinement_description
;
1. Fixed Uiso
 At 1.2 times of:
  All C(H) groups, All C(H,H) groups
 At 1.5 times of:
  All C(H,H,H) groups
2.a Secondary CH2 refined with riding coordinates:
 C6(H6A,H6B), C7(H7A,H7B), C8(H8A,H8B), C9(H9A,H9B), C10(H10A,H10B)
2.b Aromatic/amide H refined with riding coordinates:
 C5(H5)
2.c Idealised Me refined as rotating group:
 C11(H11A,H11B,H11C)
2.d :
 C1(H1)
;
_olex2_submission_special_instructions 'No special instructions were received'

loop_
_space_group_symop_operation_xyz
'x, y, z'
'-x+1/2, y+1/2, -z+1/2'
'-x, -y, -z'
'x-1/2, -y-1/2, z-1/2'

loop_
_atom_site_label
_atom_site_type_symbol
_atom_site_fract_x
_atom_site_fract_y
_atom_site_fract_z
_atom_site_U_iso_or_equiv
_atom_site_adp_type
_atom_site_occupancy
_atom_site_site_symmetry_order
_atom_site_calc_flag
_atom_site_refinement_flags_posn
O1 O 0.51393(16) 0.6567(2) 0.83679(8) 0.0366(4) Uani 1 1 d .
C1 C 0.2974(2) 0.2288(3) 0.80323(13) 0.0374(5) Uani 1 1 d .
H1 H 0.2487 0.1631 0.7591 0.045 Uiso 1 1 calc R
C2 C 0.3594(2) 0.3125(3) 0.85934(12) 0.0314(5) Uani 1 1 d .
C3 C 0.4316(2) 0.4087(3) 0.93012(11) 0.0288(4) Uani 1 1 d .
C4 C 0.5109(2) 0.5843(3) 0.91834(12) 0.0306(4) Uani 1 1 d .
C5 C 0.5788(2) 0.6736(3) 0.98806(12) 0.0308(5) Uani 1 1 d .
H5 H 0.6319 0.7898 0.9804 0.037 Uiso 1 1 calc R
C6 C 0.5929(2) 0.8385(3) 0.82323(12) 0.0347(5) Uani 1 1 d .
H6A H 0.6950 0.8192 0.8366 0.042 Uiso 1 1 calc R
H6B H 0.5562 0.9433 0.8595 0.042 Uiso 1 1 calc R
C7 C 0.5726(2) 0.8944(3) 0.73044(12) 0.0343(5) Uani 1 1 d .
H7A H 0.6135 1.0257 0.7217 0.041 Uiso 1 1 calc R
H7B H 0.4695 0.9026 0.7176 0.041 Uiso 1 1 calc R
C8 C 0.6410(2) 0.7510(3) 0.66797(12) 0.0362(5) Uani 1 1 d .
H8A H 0.6086 0.6169 0.6804 0.043 Uiso 1 1 calc R
H8B H 0.7455 0.7544 0.6759 0.043 Uiso 1 1 calc R
C9 C 0.6034(2) 0.7999(3) 0.57531(12) 0.0350(5) Uani 1 1 d .
H9A H 0.4991 0.7918 0.5672 0.042 Uiso 1 1 calc R
H9B H 0.6323 0.9359 0.5638 0.042 Uiso 1 1 calc R
C10 C 0.6752(2) 0.6632(3) 0.51154(13) 0.0390(5) Uani 1 1 d .
H10A H 0.6466 0.5271 0.5231 0.047 Uiso 1 1 calc R
H10B H 0.7796 0.6718 0.5193 0.047 Uiso 1 1 calc R
C11 C 0.6362(3) 0.7133(4) 0.41917(13) 0.0458(6) Uani 1 1 d .
H11A H 0.6845 0.6223 0.3820 0.069 Uiso 1 1 calc GR
H11B H 0.6664 0.8468 0.4068 0.069 Uiso 1 1 calc GR
H11C H 0.5333 0.7022 0.4106 0.069 Uiso 1 1 calc GR

loop_
_atom_site_aniso_label
_atom_site_aniso_U_11
_atom_site_aniso_U_22
_atom_site_aniso_U_33
_atom_site_aniso_U_23
_atom_site_aniso_U_13
_atom_site_aniso_U_12
O1 0.0497(9) 0.0384(8) 0.0216(7) 0.0046(6) -0.0058(6) -0.0093(7)
C1 0.0487(13) 0.0346(12) 0.0287(11) -0.0015(9) -0.0085(9) 0.0003(10)
C2 0.0389(11) 0.0299(10) 0.0255(10) 0.0031(8) -0.0012(8) 0.0025(9)
C3 0.0323(10) 0.0318(10) 0.0222(10) -0.0006(8) -0.0042(7) 0.0031(8)
C4 0.0354(11) 0.0337(11) 0.0225(10) 0.0016(8) -0.0027(8) 0.0028(9)
C5 0.0341(10) 0.0308(10) 0.0272(10) 0.0011(8) -0.0029(8) -0.0020(8)
C6 0.0452(12) 0.0309(11) 0.0280(11) 0.0024(8) -0.0038(9) -0.0048(9)
C7 0.0437(12) 0.0331(11) 0.0259(10) 0.0040(8) -0.0059(8) -0.0035(9)
C8 0.0405(12) 0.0399(12) 0.0279(10) 0.0068(9) -0.0029(8) 0.0013(9)
C9 0.0410(12) 0.0382(12) 0.0259(10) 0.0038(9) -0.0025(8) 0.0007(10)
C10 0.0448(12) 0.0406(12) 0.0318(11) 0.0045(9) 0.0041(9) 0.0033(10)
C11 0.0645(16) 0.0441(13) 0.0291(11) 0.0009(10) 0.0064(10) 0.0012(12)

loop_
_atom_type_symbol
_atom_type_description
_atom_type_scat_dispersion_real
_atom_type_scat_dispersion_imag
_atom_type_scat_source
C C 0.0033 0.0016 'International Tables Vol C Tables 4.2.6.8 and 6.1.1.4'
H H 0.0000 0.0000 'International Tables Vol C Tables 4.2.6.8 and 6.1.1.4'
O O 0.0106 0.0060 'International Tables Vol C Tables 4.2.6.8 and 6.1.1.4'

loop_
_geom_angle_atom_site_label_1
_geom_angle_atom_site_label_2
_geom_angle_atom_site_label_3
_geom_angle
_geom_angle_site_symmetry_1
_geom_angle_site_symmetry_3
C4 O1 C6 117.26(15) . .
C2 C1 H1 180.0 . .
C1 C2 C3 177.5(2) . .
C4 C3 C2 120.79(17) . .
C4 C3 C5 119.77(17) . 3_667
C5 C3 C2 119.43(18) 3_667 .
O1 C4 C3 116.20(16) . .
O1 C4 C5 124.50(19) . .
C5 C4 C3 119.30(17) . .
C3 C5 H5 119.5 3_667 .
C4 C5 C3 120.93(19) . 3_667
C4 C5 H5 119.5 . .
O1 C6 H6A 110.2 . .
O1 C6 H6B 110.2 . .
O1 C6 C7 107.33(16) . .
H6A C6 H6B 108.5 . .
C7 C6 H6A 110.2 . .
C7 C6 H6B 110.2 . .
C6 C7 H7A 108.6 . .
C6 C7 H7B 108.6 . .
C6 C7 C8 114.70(17) . .
H7A C7 H7B 107.6 . .
C8 C7 H7A 108.6 . .
C8 C7 H7B 108.6 . .
C7 C8 H8A 109.0 . .
C7 C8 H8B 109.0 . .
C7 C8 C9 112.87(17) . .
H8A C8 H8B 107.8 . .
C9 C8 H8A 109.0 . .
C9 C8 H8B 109.0 . .
C8 C9 H9A 108.8 . .
C8 C9 H9B 108.8 . .
H9A C9 H9B 107.7 . .
C10 C9 C8 113.82(17) . .
C10 C9 H9A 108.8 . .
C10 C9 H9B 108.8 . .
C9 C10 H10A 108.9 . .
C9 C10 H10B 108.9 . .
C9 C10 C11 113.27(18) . .
H10A C10 H10B 107.7 . .
C11 C10 H10A 108.9 . .
C11 C10 H10B 108.9 . .
C10 C11 H11A 109.5 . .
C10 C11 H11B 109.5 . .
C10 C11 H11C 109.5 . .
H11A C11 H11B 109.5 . .
H11A C11 H11C 109.5 . .
H11B C11 H11C 109.5 . .

loop_
_geom_bond_atom_site_label_1
_geom_bond_atom_site_label_2
_geom_bond_distance
_geom_bond_site_symmetry_2
O1 C4 1.370(2) .
O1 C6 1.440(2) .
C1 H1 0.9300 .
C1 C2 1.184(3) .
C2 C3 1.439(3) .
C3 C4 1.401(3) .
C3 C5 1.403(3) 3_667
C4 C5 1.388(3) .
C5 C3 1.403(3) 3_667
C5 H5 0.9300 .
C6 H6A 0.9700 .
C6 H6B 0.9700 .
C6 C7 1.512(3) .
C7 H7A 0.9700 .
C7 H7B 0.9700 .
C7 C8 1.519(3) .
C8 H8A 0.9700 .
C8 H8B 0.9700 .
C8 C9 1.525(3) .
C9 H9A 0.9700 .
C9 H9B 0.9700 .
C9 C10 1.518(3) .
C10 H10A 0.9700 .
C10 H10B 0.9700 .
C10 C11 1.525(3) .
C11 H11A 0.9600 .
C11 H11B 0.9600 .
C11 H11C 0.9600 .
